data_7100188
loop_
_publ_author_name
'Richard Gandour'
'B. Scott Day'
'Brett L. Kite'
'Melinda K. McPherson'
'John R. Morris'
'C. Slebodnik'
'Andre A. Williams'

_publ_section_title
;
Homologous, Long-chain Alkyl Dendrons Form Homologous
Thin Films on Silver Oxide Surfaces.
;
_journal_name_full 'Chemical Communications'
_journal_paper_doi 10.1039/b506710c
_journal_year 2005
_chemical_formula_moiety 'C24 H43 N O7'
_chemical_formula_sum 'C24 H43 N O7'
_chemical_formula_weight 457.59
_space_group_IT_number 2
_space_group_name_Hall '-P 1'
_space_group_name_H-M_alt 'P -1'
_symmetry_cell_setting triclinic
_symmetry_space_group_name_Hall '-P 1'
_symmetry_space_group_name_H-M 'P -1'
_cell_angle_alpha 93.557(11)
_cell_angle_beta 91.632(11)
_cell_angle_gamma 91.894(12)
_cell_formula_units_Z 4
_cell_length_a 5.4497(8)
_cell_length_b 15.755(2)
_cell_length_c 29.520(4)
_cell_measurement_temperature 100(2)
_cell_volume 2527.2(6)
_diffrn_ambient_temperature 100(2)
_diffrn_source_current 40
_diffrn_source_voltage 50
_exptl_crystal_density_diffrn 1.203
_cod_database_code 7100188

loop_
_symmetry_equiv_pos_as_xyz
'x, y, z'
'-x, -y, -z'

loop_
_atom_site_label
_atom_site_type_symbol
_atom_site_fract_x
_atom_site_fract_y
_atom_site_fract_z
_atom_site_U_iso_or_equiv
_atom_site_adp_type
_atom_site_occupancy
_atom_site_symmetry_multiplicity
_atom_site_calc_flag
_atom_site_refinement_flags
_atom_site_disorder_assembly
_atom_site_disorder_group
O1 O 0.9402(5) -0.22753(18) 0.18696(10) 0.0295(7) Uani 1 1 d . . .
O2 O 0.6199(6) -0.31127(18) 0.20437(11) 0.0348(8) Uani 1 1 d . . .
H2C H 0.7297 -0.3462 0.2090 0.052 Uiso 1 1 calc R . .
O3 O -0.0527(5) -0.08821(18) 0.03149(9) 0.0293(7) Uani 1 1 d . . .
O4 O 0.1958(6) -0.18031(19) -0.00359(10) 0.0337(8) Uani 1 1 d . . .
H4A H 0.0900 -0.1783 -0.0247 0.050 Uiso 1 1 calc R . .
O5 O 0.1050(6) 0.16500(18) 0.07480(10) 0.0307(7) Uani 1 1 d . . .
O6 O 0.3519(5) 0.07355(17) 0.03878(9) 0.0281(7) Uani 1 1 d . . .
H6C H 0.2492 0.0779 0.0173 0.042 Uiso 1 1 calc R . .
O7 O 0.6665(5) 0.05544(18) 0.22407(9) 0.0271(7) Uani 1 1 d . . .
O8 O 0.4314(6) 0.66534(17) 0.07165(9) 0.0294(7) Uani 1 1 d . . .
O9 O 0.1575(5) 0.57057(17) 0.03766(9) 0.0273(7) Uani 1 1 d . . .
H9C H 0.2505 0.5745 0.0156 0.041 Uiso 1 1 calc R . .
O10 O 0.5692(5) 0.41664(18) 0.03401(9) 0.0294(7) Uani 1 1 d . . .
O11 O 0.2972(6) 0.32064(19) 0.00055(10) 0.0339(8) Uani 1 1 d . . .
H11A H 0.3952 0.3223 -0.0209 0.051 Uiso 1 1 calc R . .
O12 O -0.3742(6) 0.26840(18) 0.19147(10) 0.0313(7) Uani 1 1 d . . .
O13 O -0.0504(6) 0.19106(18) 0.20917(12) 0.0376(8) Uani 1 1 d . . .
H13C H -0.1589 0.1530 0.2126 0.056 Uiso 1 1 calc R . .
O14 O -0.0976(5) 0.55937(17) 0.22399(9) 0.0268(7) Uani 1 1 d . . .
N1 N 0.3342(6) -0.0029(2) 0.18464(10) 0.0217(8) Uani 1 1 d . . .
H1A H 0.1737 -0.0110 0.1850 0.026 Uiso 1 1 calc R . .
N2 N 0.2287(6) 0.5059(2) 0.18680(10) 0.0210(7) Uani 1 1 d . . .
H2D H 0.3896 0.5024 0.1878 0.025 Uiso 1 1 calc R . .
C1 C 0.4571(7) -0.0339(2) 0.14284(13) 0.0232(9) Uani 1 1 d . . .
C2 C 0.6389(7) -0.1026(2) 0.15422(14) 0.0226(9) Uani 1 1 d . . .
H2A H 0.7219 -0.1211 0.1261 0.027 Uiso 1 1 calc R . .
H2B H 0.7663 -0.0766 0.1758 0.027 Uiso 1 1 calc R . .
C3 C 0.5273(8) -0.1812(2) 0.17458(14) 0.0249(9) Uani 1 1 d . . .
H3A H 0.4313 -0.1633 0.2013 0.030 Uiso 1 1 calc R . .
H3B H 0.4137 -0.2117 0.1519 0.030 Uiso 1 1 calc R . .
C4 C 0.7222(8) -0.2400(3) 0.18877(13) 0.0248(9) Uani 1 1 d . . .
C5 C 0.2498(8) -0.0712(3) 0.11066(13) 0.0236(9) Uani 1 1 d . . .
H5A H 0.1468 -0.1109 0.1274 0.028 Uiso 1 1 calc R . .
H5B H 0.1452 -0.0243 0.1020 0.028 Uiso 1 1 calc R . .
C6 C 0.3338(7) -0.1183(3) 0.06750(13) 0.0240(9) Uani 1 1 d . . .
H6A H 0.4790 -0.0875 0.0563 0.029 Uiso 1 1 calc R . .
H6B H 0.3849 -0.1757 0.0748 0.029 Uiso 1 1 calc R . .
C7 C 0.1398(9) -0.1271(3) 0.03064(14) 0.0265(10) Uani 1 1 d . . .
C8 C 0.6006(8) 0.0399(2) 0.12194(14) 0.0249(9) Uani 1 1 d . . .
H8A H 0.7465 0.0555 0.1418 0.030 Uiso 1 1 calc R . .
H8B H 0.6608 0.0184 0.0922 0.030 Uiso 1 1 calc R . .
C9 C 0.4599(8) 0.1207(3) 0.11481(14) 0.0291(10) Uani 1 1 d . . .
H9A H 0.3660 0.1337 0.1425 0.035 Uiso 1 1 calc R . .
H9B H 0.5823 0.1680 0.1126 0.035 Uiso 1 1 calc R . .
C10 C 0.2861(8) 0.1214(2) 0.07493(13) 0.0241(9) Uani 1 1 d . . .
C11 C 0.4440(8) 0.0365(2) 0.22207(14) 0.0240(9) Uani 1 1 d . . .
C12 C 0.2829(8) 0.0525(3) 0.26220(14) 0.0273(10) Uani 1 1 d . . .
H12A H 0.2950 0.0044 0.2821 0.033 Uiso 1 1 calc R . .
H12B H 0.1099 0.0543 0.2512 0.033 Uiso 1 1 calc R . .
C13 C 0.3513(8) 0.1348(3) 0.28979(14) 0.0291(10) Uani 1 1 d . . .
H13A H 0.3268 0.1833 0.2706 0.035 Uiso 1 1 calc R . .
H13B H 0.5275 0.1349 0.2989 0.035 Uiso 1 1 calc R . .
C14 C 0.1994(8) 0.1468(3) 0.33214(14) 0.0308(10) Uani 1 1 d . . .
H14A H 0.2163 0.0966 0.3504 0.037 Uiso 1 1 calc R . .
H14B H 0.0241 0.1499 0.3229 0.037 Uiso 1 1 calc R . .
C15 C 0.2766(9) 0.2270(3) 0.36159(13) 0.0310(10) Uani 1 1 d . . .
H15A H 0.4557 0.2264 0.3681 0.037 Uiso 1 1 calc R . .
H15B H 0.2449 0.2773 0.3441 0.037 Uiso 1 1 calc R . .
C16 C 0.1461(9) 0.2370(3) 0.40635(15) 0.0341(11) Uani 1 1 d . . .
H16A H 0.1703 0.1857 0.4234 0.041 Uiso 1 1 calc R . .
H16B H -0.0323 0.2413 0.4000 0.041 Uiso 1 1 calc R . .
C17 C 0.2395(9) 0.3156(3) 0.43570(14) 0.0318(10) Uani 1 1 d . . .
H17A H 0.4195 0.3124 0.4403 0.038 Uiso 1 1 calc R . .
H17B H 0.2083 0.3668 0.4189 0.038 Uiso 1 1 calc R . .
C18 C 0.1246(9) 0.3268(3) 0.48200(14) 0.0315(11) Uani 1 1 d . . .
H18A H 0.1500 0.2751 0.4987 0.038 Uiso 1 1 calc R . .
H18B H -0.0546 0.3331 0.4777 0.038 Uiso 1 1 calc R . .
C19 C 0.2327(9) 0.4041(3) 0.51033(14) 0.0317(11) Uani 1 1 d . . .
H19A H 0.4123 0.3978 0.5138 0.038 Uiso 1 1 calc R . .
H19B H 0.2062 0.4554 0.4933 0.038 Uiso 1 1 calc R . .
C20 C 0.1286(9) 0.4187(3) 0.55717(14) 0.0320(11) Uani 1 1 d . . .
H20A H 0.1506 0.3672 0.5742 0.038 Uiso 1 1 calc R . .
H20B H -0.0499 0.4277 0.5540 0.038 Uiso 1 1 calc R . .
C21 C 0.2509(9) 0.4948(3) 0.58390(14) 0.0317(11) Uani 1 1 d . . .
H21A H 0.2296 0.5457 0.5663 0.038 Uiso 1 1 calc R . .
H21B H 0.4293 0.4853 0.5865 0.038 Uiso 1 1 calc R . .
C22 C 0.1563(9) 0.5139(3) 0.63142(14) 0.0302(10) Uani 1 1 d . . .
H22A H -0.0221 0.5237 0.6292 0.036 Uiso 1 1 calc R . .
H22B H 0.1800 0.4639 0.6496 0.036 Uiso 1 1 calc R . .
C23 C 0.2857(10) 0.5911(3) 0.65555(14) 0.0370(12) Uani 1 1 d . . .
H23A H 0.2641 0.6404 0.6368 0.044 Uiso 1 1 calc R . .
H23B H 0.4637 0.5807 0.6577 0.044 Uiso 1 1 calc R . .
C24 C 0.1976(11) 0.6143(3) 0.70294(15) 0.0467(14) Uani 1 1 d . . .
H24A H 0.2904 0.6649 0.7159 0.070 Uiso 1 1 calc R . .
H24B H 0.2233 0.5668 0.7222 0.070 Uiso 1 1 calc R . .
H24C H 0.0224 0.6263 0.7013 0.070 Uiso 1 1 calc R . .
C25 C 0.0959(7) 0.4692(2) 0.14522(13) 0.0214(9) Uani 1 1 d . . .
C26 C -0.0538(8) 0.5381(2) 0.12226(13) 0.0246(9) Uani 1 1 d . . .
H26A H -0.1227 0.5130 0.0929 0.030 Uiso 1 1 calc R . .
H26B H -0.1937 0.5525 0.1416 0.030 Uiso 1 1 calc R . .
C27 C 0.0877(8) 0.6206(2) 0.11356(14) 0.0277(10) Uani 1 1 d . . .
H27A H -0.0327 0.6658 0.1108 0.033 Uiso 1 1 calc R . .
H27B H 0.1939 0.6367 0.1407 0.033 Uiso 1 1 calc R . .
C28 C 0.2459(8) 0.6203(2) 0.07269(13) 0.0253(10) Uani 1 1 d . . .
C29 C 0.2957(7) 0.4337(2) 0.11380(13) 0.0210(9) Uani 1 1 d . . .
H29A H 0.3989 0.4818 0.1042 0.025 Uiso 1 1 calc R . .
H29B H 0.4027 0.3972 0.1313 0.025 Uiso 1 1 calc R . .
C30 C 0.1946(8) 0.3822(3) 0.07177(13) 0.0244(9) Uani 1 1 d . . .
H30A H 0.1455 0.3244 0.0803 0.029 Uiso 1 1 calc R . .
H30B H 0.0455 0.4093 0.0603 0.029 Uiso 1 1 calc R . .
C31 C 0.3755(8) 0.3749(3) 0.03431(13) 0.0227(9) Uani 1 1 d . . .
C32 C -0.0817(7) 0.3978(2) 0.15783(13) 0.0219(9) Uani 1 1 d . . .
H32A H -0.2021 0.4225 0.1789 0.026 Uiso 1 1 calc R . .
H32B H -0.1737 0.3757 0.1299 0.026 Uiso 1 1 calc R . .
C33 C 0.0337(8) 0.3236(2) 0.17962(15) 0.0267(10) Uani 1 1 d . . .
H33A H 0.1439 0.2951 0.1578 0.032 Uiso 1 1 calc R . .
H33B H 0.1346 0.3452 0.2066 0.032 Uiso 1 1 calc R . .
C34 C -0.1558(9) 0.2599(3) 0.19382(14) 0.0272(10) Uani 1 1 d . . .
C35 C 0.1244(8) 0.5444(2) 0.22340(13) 0.0218(9) Uani 1 1 d . . .
C36 C 0.2927(8) 0.5645(3) 0.26506(13) 0.0252(9) Uani 1 1 d . . .
H36A H 0.4643 0.5710 0.2553 0.030 Uiso 1 1 calc R . .
H36B H 0.2840 0.5163 0.2850 0.030 Uiso 1 1 calc R . .
C37 C 0.2231(8) 0.6464(2) 0.29220(13) 0.0238(9) Uani 1 1 d . . .
H37A H 0.2520 0.6956 0.2736 0.029 Uiso 1 1 calc R . .
H37B H 0.0458 0.6429 0.2986 0.029 Uiso 1 1 calc R . .
C38 C 0.3692(8) 0.6608(3) 0.33672(14) 0.0288(10) Uani 1 1 d . . .
H38A H 0.5443 0.6720 0.3303 0.035 Uiso 1 1 calc R . .
H38B H 0.3578 0.6087 0.3538 0.035 Uiso 1 1 calc R . .
C39 C 0.2747(8) 0.7356(3) 0.36570(13) 0.0275(10) Uani 1 1 d . . .
H39A H 0.0962 0.7259 0.3695 0.033 Uiso 1 1 calc R . .
H39B H 0.2968 0.7878 0.3490 0.033 Uiso 1 1 calc R . .
C40 C 0.3985(8) 0.7512(3) 0.41292(14) 0.0304(10) Uani 1 1 d . . .
H40A H 0.5750 0.7656 0.4096 0.037 Uiso 1 1 calc R . .
H40B H 0.3856 0.6984 0.4294 0.037 Uiso 1 1 calc R . .
C41 C 0.2794(9) 0.8237(3) 0.44067(13) 0.0296(10) Uani 1 1 d . . .
H41A H 0.2954 0.8763 0.4241 0.035 Uiso 1 1 calc R . .
H41B H 0.1019 0.8096 0.4428 0.035 Uiso 1 1 calc R . .
C42 C 0.3890(8) 0.8416(3) 0.48860(13) 0.0294(10) Uani 1 1 d . . .
H42A H 0.5650 0.8583 0.4868 0.035 Uiso 1 1 calc R . .
H42B H 0.3775 0.7890 0.5052 0.035 Uiso 1 1 calc R . .
C43 C 0.2569(8) 0.9124(3) 0.51491(13) 0.0281(10) Uani 1 1 d . . .
H43A H 0.2686 0.9646 0.4979 0.034 Uiso 1 1 calc R . .
H43B H 0.0808 0.8955 0.5161 0.034 Uiso 1 1 calc R . .
C44 C 0.3562(8) 0.9334(3) 0.56313(13) 0.0292(10) Uani 1 1 d . . .
H44A H 0.3467 0.8813 0.5802 0.035 Uiso 1 1 calc R . .
H44B H 0.5312 0.9518 0.5622 0.035 Uiso 1 1 calc R . .
C45 C 0.2158(8) 1.0027(3) 0.58791(13) 0.0279(10) Uani 1 1 d . . .
H45A H 0.0409 0.9839 0.5884 0.033 Uiso 1 1 calc R . .
H45B H 0.2248 1.0542 0.5703 0.033 Uiso 1 1 calc R . .
C46 C 0.3056(8) 1.0271(3) 0.63647(13) 0.0275(10) Uani 1 1 d . . .
H46A H 0.2935 0.9764 0.6545 0.033 Uiso 1 1 calc R . .
H46B H 0.4807 1.0459 0.6363 0.033 Uiso 1 1 calc R . .
C47 C 0.1595(9) 1.0976(3) 0.65890(14) 0.0349(11) Uani 1 1 d . . .
H47A H 0.1684 1.1474 0.6401 0.042 Uiso 1 1 calc R . .
H47B H -0.0148 1.0779 0.6592 0.042 Uiso 1 1 calc R . .
C48 C 0.2434(10) 1.1260(3) 0.70701(15) 0.0402(12) Uani 1 1 d . . .
H48A H 0.1396 1.1715 0.7187 0.060 Uiso 1 1 calc R . .
H48B H 0.4146 1.1472 0.7071 0.060 Uiso 1 1 calc R . .
H48C H 0.2304 1.0777 0.7263 0.060 Uiso 1 1 calc R . .

loop_
_atom_site_aniso_label
_atom_site_aniso_U_11
_atom_site_aniso_U_22
_atom_site_aniso_U_33
_atom_site_aniso_U_23
_atom_site_aniso_U_13
_atom_site_aniso_U_12
O1 0.0230(17) 0.0301(17) 0.0359(18) 0.0047(13) 0.0046(14) 0.0013(13)
O2 0.0341(18) 0.0238(16) 0.048(2) 0.0137(14) 0.0077(16) 0.0036(14)
O3 0.0304(17) 0.0347(17) 0.0229(16) 0.0000(13) 0.0007(13) 0.0064(15)
O4 0.044(2) 0.0283(16) 0.0274(16) -0.0085(13) -0.0030(15) 0.0072(15)
O5 0.0368(18) 0.0276(16) 0.0275(16) -0.0015(12) -0.0028(14) 0.0073(15)
O6 0.0391(19) 0.0267(16) 0.0188(15) 0.0027(12) 0.0002(13) 0.0056(14)
O7 0.0285(17) 0.0252(15) 0.0276(16) 0.0046(12) 0.0000(13) -0.0031(13)
O8 0.0391(18) 0.0239(16) 0.0251(16) 0.0008(12) 0.0072(14) -0.0068(14)
O9 0.0387(18) 0.0259(16) 0.0175(14) 0.0003(12) 0.0067(13) 0.0003(14)
O10 0.0330(18) 0.0303(16) 0.0240(16) -0.0020(12) 0.0024(13) -0.0052(14)
O11 0.0433(19) 0.0324(17) 0.0247(16) -0.0084(13) 0.0078(14) -0.0078(15)
O12 0.0277(18) 0.0288(17) 0.0377(18) 0.0057(13) 0.0025(14) -0.0018(14)
O13 0.0329(18) 0.0252(17) 0.056(2) 0.0187(15) -0.0024(16) -0.0028(14)
O14 0.0343(18) 0.0228(15) 0.0246(15) 0.0066(12) 0.0065(13) 0.0061(13)
N1 0.0220(18) 0.0243(18) 0.0191(17) 0.0025(14) 0.0021(15) -0.0012(15)
N2 0.0216(18) 0.0240(18) 0.0175(17) 0.0008(13) 0.0054(14) 0.0001(15)
C1 0.024(2) 0.022(2) 0.024(2) 0.0014(17) 0.0027(18) 0.0027(18)
C2 0.021(2) 0.019(2) 0.028(2) 0.0061(17) 0.0058(18) 0.0036(17)
C3 0.027(2) 0.023(2) 0.025(2) 0.0073(17) 0.0022(19) -0.0006(18)
C4 0.031(3) 0.024(2) 0.020(2) 0.0033(17) 0.0057(18) 0.0030(19)
C5 0.026(2) 0.021(2) 0.024(2) 0.0064(16) 0.0024(18) -0.0026(18)
C6 0.022(2) 0.023(2) 0.027(2) 0.0033(17) 0.0028(18) 0.0013(18)
C7 0.036(3) 0.019(2) 0.025(2) 0.0043(17) 0.008(2) -0.003(2)
C8 0.031(2) 0.019(2) 0.025(2) 0.0052(16) 0.0013(19) -0.0031(18)
C9 0.040(3) 0.023(2) 0.025(2) 0.0054(17) 0.000(2) 0.000(2)
C10 0.032(2) 0.018(2) 0.022(2) 0.0021(16) 0.0047(19) -0.0026(19)
C11 0.030(2) 0.020(2) 0.023(2) 0.0081(17) -0.0009(19) 0.0021(19)
C12 0.030(2) 0.026(2) 0.026(2) 0.0036(17) 0.0038(19) -0.0034(19)
C13 0.036(3) 0.027(2) 0.025(2) 0.0042(18) 0.001(2) -0.001(2)
C14 0.034(3) 0.028(2) 0.029(2) -0.0001(18) 0.003(2) -0.002(2)
C15 0.043(3) 0.030(2) 0.020(2) 0.0011(18) 0.001(2) -0.004(2)
C16 0.042(3) 0.031(2) 0.028(2) 0.0018(19) 0.002(2) 0.003(2)
C17 0.041(3) 0.030(2) 0.025(2) 0.0019(18) 0.006(2) 0.003(2)
C18 0.039(3) 0.031(2) 0.026(2) 0.0049(18) 0.006(2) 0.003(2)
C19 0.041(3) 0.031(2) 0.024(2) 0.0044(18) 0.001(2) 0.003(2)
C20 0.040(3) 0.031(2) 0.026(2) 0.0072(18) 0.006(2) 0.000(2)
C21 0.045(3) 0.027(2) 0.024(2) 0.0072(18) 0.004(2) 0.002(2)
C22 0.042(3) 0.023(2) 0.026(2) 0.0061(18) 0.004(2) -0.001(2)
C23 0.055(3) 0.033(3) 0.023(2) 0.0045(19) 0.007(2) 0.000(2)
C24 0.077(4) 0.038(3) 0.025(2) 0.003(2) 0.009(3) -0.005(3)
C25 0.024(2) 0.020(2) 0.020(2) -0.0002(16) 0.0011(17) -0.0001(17)
C26 0.032(2) 0.022(2) 0.020(2) 0.0030(16) 0.0018(19) 0.0058(19)
C27 0.041(3) 0.017(2) 0.025(2) -0.0006(17) 0.004(2) 0.0031(19)
C28 0.038(3) 0.020(2) 0.019(2) 0.0019(16) 0.0031(19) 0.006(2)
C29 0.022(2) 0.022(2) 0.020(2) 0.0044(16) 0.0039(17) 0.0034(17)
C30 0.026(2) 0.023(2) 0.024(2) -0.0021(17) 0.0047(18) 0.0022(18)
C31 0.031(2) 0.022(2) 0.015(2) 0.0000(16) -0.0011(18) 0.0075(19)
C32 0.025(2) 0.019(2) 0.022(2) 0.0010(16) 0.0055(18) 0.0025(17)
C33 0.027(2) 0.020(2) 0.033(2) 0.0045(17) 0.001(2) -0.0002(18)
C34 0.036(3) 0.021(2) 0.025(2) 0.0023(17) 0.003(2) -0.001(2)
C35 0.028(2) 0.020(2) 0.018(2) 0.0051(16) 0.0037(18) 0.0037(18)
C36 0.030(2) 0.025(2) 0.020(2) 0.0017(17) -0.0011(18) 0.0016(19)
C37 0.027(2) 0.023(2) 0.023(2) 0.0007(17) 0.0030(18) 0.0054(18)
C38 0.033(3) 0.030(2) 0.023(2) 0.0006(18) 0.0000(19) -0.002(2)
C39 0.039(3) 0.026(2) 0.018(2) 0.0012(17) 0.0014(19) -0.001(2)
C40 0.038(3) 0.029(2) 0.024(2) -0.0036(18) -0.002(2) -0.003(2)
C41 0.040(3) 0.028(2) 0.020(2) 0.0011(18) 0.002(2) -0.001(2)
C42 0.037(3) 0.031(2) 0.020(2) -0.0005(18) 0.0046(19) 0.000(2)
C43 0.038(3) 0.027(2) 0.019(2) -0.0001(17) 0.0009(19) 0.004(2)
C44 0.041(3) 0.028(2) 0.019(2) 0.0002(17) -0.001(2) 0.001(2)
C45 0.035(3) 0.027(2) 0.023(2) 0.0027(18) 0.0003(19) 0.002(2)
C46 0.036(3) 0.026(2) 0.020(2) 0.0033(17) -0.0013(19) 0.003(2)
C47 0.051(3) 0.032(2) 0.023(2) 0.0048(18) 0.002(2) 0.004(2)
C48 0.060(3) 0.034(3) 0.026(2) -0.0020(19) -0.002(2) 0.001(2)

loop_
_geom_bond_atom_site_label_1
_geom_bond_atom_site_label_2
_geom_bond_distance
_geom_bond_site_symmetry_2
_geom_bond_publ_flag
O1 C4 1.201(5) . ?
O2 C4 1.349(5) . ?
O3 C7 1.232(5) . ?
O4 C7 1.321(5) . ?
O5 C10 1.221(5) . ?
O6 C10 1.333(5) . ?
O7 C11 1.238(5) . ?
O8 C28 1.218(5) . ?
O9 C28 1.327(5) . ?
O10 C31 1.226(5) . ?
O11 C31 1.324(5) . ?
O12 C34 1.203(5) . ?
O13 C34 1.341(5) . ?
O14 C35 1.240(5) . ?
N1 C11 1.348(5) . ?
N1 C1 1.484(5) . ?
N2 C35 1.355(5) . ?
N2 C25 1.482(5) . ?
C1 C5 1.533(5) . ?
C1 C2 1.538(5) . ?
C1 C8 1.549(5) . ?
C2 C3 1.525(5) . ?
C3 C4 1.501(6) . ?
C5 C6 1.524(5) . ?
C6 C7 1.492(6) . ?
C8 C9 1.531(5) . ?
C9 C10 1.491(6) . ?
C11 C12 1.508(6) . ?
C12 C13 1.518(6) . ?
C13 C14 1.524(6) . ?
C14 C15 1.529(6) . ?
C15 C16 1.520(6) . ?
C16 C17 1.531(6) . ?
C17 C18 1.522(6) . ?
C18 C19 1.525(6) . ?
C19 C20 1.517(6) . ?
C20 C21 1.518(6) . ?
C21 C22 1.525(6) . ?
C22 C23 1.514(6) . ?
C23 C24 1.519(6) . ?
C25 C32 1.530(5) . ?
C25 C29 1.547(5) . ?
C25 C26 1.556(5) . ?
C26 C27 1.528(6) . ?
C27 C28 1.502(6) . ?
C29 C30 1.519(5) . ?
C30 C31 1.504(6) . ?
C32 C33 1.515(5) . ?
C33 C34 1.503(6) . ?
C35 C36 1.524(5) . ?
C36 C37 1.539(5) . ?
C37 C38 1.518(6) . ?
C38 C39 1.525(6) . ?
C39 C40 1.534(5) . ?
C40 C41 1.537(6) . ?
C41 C42 1.526(6) . ?
C42 C43 1.531(6) . ?
C43 C44 1.521(5) . ?
C44 C45 1.517(6) . ?
C45 C46 1.524(5) . ?
C46 C47 1.517(6) . ?
C47 C48 1.516(6) . ?

loop_
_cod_related_entry_id
_cod_related_entry_database
_cod_related_entry_code
1 ChemSpider 17286055
